data_7109711
loop_
_publ_author_name
'Ji-Yong Zou'
'Wei Shi'
'Na Xu'
'Lei-Lei Li'
'Jin-Kui Tang'
'Hong-Ling Gao'
'Jian-Zhong Cui'
'Peng Cheng'

_publ_section_title
;
 A homospin cobalt(II) topological ferrimagnet
;
_journal_name_full Chem.Commun.
_journal_page_first 8226
_journal_paper_doi 10.1039/c3cc43642j
_journal_volume 49
_journal_year 2013
_chemical_formula_sum 'C12 H19 Co3 N10 O12.5'
_chemical_formula_weight 680.14
_chemical_name_systematic
; 
 ? 
;
_space_group_IT_number 70
_symmetry_cell_setting orthorhombic
_symmetry_space_group_name_Hall '-F 2uv 2vw'
_symmetry_space_group_name_H-M 'F d d d :2'
_atom_sites_solution_hydrogens geom
_atom_sites_solution_primary direct
_atom_sites_solution_secondary difmap
_audit_creation_method SHELXL-97
_cell_angle_alpha 90.00
_cell_angle_beta 90.00
_cell_angle_gamma 90.00
_cell_formula_units_Z 16
_cell_length_a 15.6139(8)
_cell_length_b 18.3439(11)
_cell_length_c 34.336(3)
_cell_measurement_reflns_used 2894
_cell_measurement_temperature 293(2)
_cell_measurement_theta_max 29.1633
_cell_measurement_theta_min 2.6037
_cell_volume 9834.5(12)
_computing_cell_refinement CRYSALISPRO
_computing_data_collection CRYSALISPRO
_computing_data_reduction CRYSALISPRO
_computing_molecular_graphics 'Bruker SHELXTL'
_computing_publication_material 'Bruker SHELXTL'
_computing_structure_refinement 'SHELXL-97 (Sheldrick, 1997)'
_computing_structure_solution 'SHELXS-97 (Sheldrick, 1990)'
_diffrn_ambient_temperature 293(2)
_diffrn_measured_fraction_theta_full 0.998
_diffrn_measured_fraction_theta_max 0.998
_diffrn_measurement_device_type 'SuperNova, Single source at offset), Eos'
_diffrn_measurement_method '\w scans'
_diffrn_radiation_monochromator graphite
_diffrn_radiation_source 'SuperNova (Mo) X-ray Source'
_diffrn_radiation_type MoK\a
_diffrn_radiation_wavelength 0.71073
_diffrn_reflns_av_R_equivalents 0.0486
_diffrn_reflns_av_sigmaI/netI 0.0597
_diffrn_reflns_limit_h_max 18
_diffrn_reflns_limit_h_min -17
_diffrn_reflns_limit_k_max 21
_diffrn_reflns_limit_k_min -21
_diffrn_reflns_limit_l_max 39
_diffrn_reflns_limit_l_min -40
_diffrn_reflns_number 6638
_diffrn_reflns_theta_full 25.00
_diffrn_reflns_theta_max 25.00
_diffrn_reflns_theta_min 2.87
_exptl_absorpt_coefficient_mu 2.079
_exptl_absorpt_correction_T_max 1.00000
_exptl_absorpt_correction_T_min 0.64385
_exptl_absorpt_correction_type multi-scan
_exptl_absorpt_process_details CRYSALISPRO
_exptl_crystal_colour pink
_exptl_crystal_density_diffrn 1.824
_exptl_crystal_density_method 'not measured'
_exptl_crystal_description rhombic
_exptl_crystal_F_000 5392
_exptl_crystal_size_max 0.08
_exptl_crystal_size_mid 0.08
_exptl_crystal_size_min 0.08
_refine_diff_density_max 1.263
_refine_diff_density_min -0.410
_refine_diff_density_rms 0.148
_refine_ls_extinction_method none
_refine_ls_goodness_of_fit_ref 1.127
_refine_ls_hydrogen_treatment mixed
_refine_ls_matrix_type full
_refine_ls_number_parameters 188
_refine_ls_number_reflns 2174
_refine_ls_number_restraints 1
_refine_ls_restrained_S_all 1.127
_refine_ls_R_factor_all 0.0694
_refine_ls_R_factor_gt 0.0490
_refine_ls_shift/su_max 0.000
_refine_ls_shift/su_mean 0.000
_refine_ls_structure_factor_coef Fsqd
_refine_ls_weighting_details 'calc w=1/[\s^2^(Fo^2^)+(0.0766P)^2^+80.6320P] where P=(Fo^2^+2Fc^2^)/3'
_refine_ls_weighting_scheme calc
_refine_ls_wR_factor_gt 0.1473
_refine_ls_wR_factor_ref 0.1574
_reflns_number_gt 1675
_reflns_number_total 2174
_reflns_threshold_expression >2sigma(I)
_cod_data_source_file c3cc43642j.txt
_cod_data_source_block p110526e
_cod_original_cell_volume 9834.5(11)
_cod_original_sg_symbol_H-M Fddd
_cod_original_formula_sum 'C12 H19 Co3 N10 O12.50'
_cod_database_code 7109711

loop_
_symmetry_equiv_pos_as_xyz
'x, y, z'
'-x+1/4, -y+1/4, z'
'x, -y+1/4, -z+1/4'
'-x+1/4, y, -z+1/4'
'x, y+1/2, z+1/2'
'-x+1/4, -y+3/4, z+1/2'
'x, -y+3/4, -z+3/4'
'-x+1/4, y+1/2, -z+3/4'
'x+1/2, y, z+1/2'
'-x+3/4, -y+1/4, z+1/2'
'x+1/2, -y+1/4, -z+3/4'
'-x+3/4, y, -z+3/4'
'x+1/2, y+1/2, z'
'-x+3/4, -y+3/4, z'
'x+1/2, -y+3/4, -z+1/4'
'-x+3/4, y+1/2, -z+1/4'
'-x, -y, -z'
'x-1/4, y-1/4, -z'
'-x, y-1/4, z-1/4'
'x-1/4, -y, z-1/4'
'-x, -y+1/2, -z+1/2'
'x-1/4, y+1/4, -z+1/2'
'-x, y+1/4, z+1/4'
'x-1/4, -y+1/2, z+1/4'
'-x+1/2, -y, -z+1/2'
'x+1/4, y-1/4, -z+1/2'
'-x+1/2, y-1/4, z+1/4'
'x+1/4, -y, z+1/4'
'-x+1/2, -y+1/2, -z'
'x+1/4, y+1/4, -z'
'-x+1/2, y+1/4, z-1/4'
'x+1/4, -y+1/2, z-1/4'

loop_
_atom_site_label
_atom_site_type_symbol
_atom_site_fract_x
_atom_site_fract_y
_atom_site_fract_z
_atom_site_U_iso_or_equiv
_atom_site_adp_type
_atom_site_occupancy
_atom_site_symmetry_multiplicity
_atom_site_calc_flag
_atom_site_refinement_flags
Co1 Co 0.50379(5) 0.61040(4) 0.48158(2) 0.0171(3) Uani 1 1 d .
Co2 Co 0.8750 0.3750 0.56079(3) 0.0193(3) Uani 1 2 d S
N3 N 0.6760(3) 0.5568(3) 0.50860(15) 0.0207(12) Uani 1 1 d .
O4 O 0.8323(3) 0.5892(2) 0.52589(14) 0.0277(11) Uani 1 1 d .
C3 C 0.7201(4) 0.5055(3) 0.52759(18) 0.0192(13) Uani 1 1 d .
C4 C 0.8093(4) 0.5272(3) 0.53810(19) 0.0222(14) Uani 1 1 d .
O1 O 0.7407(2) 0.3483(2) 0.56220(13) 0.0251(10) Uani 1 1 d .
O2 O 0.6002(3) 0.3416(2) 0.55570(13) 0.0256(10) Uani 1 1 d .
N1 N 0.5880(3) 0.4692(2) 0.52115(15) 0.0184(11) Uani 1 1 d .
O3 O 0.8543(3) 0.4873(2) 0.55976(14) 0.0306(11) Uani 1 1 d .
C1 C 0.6700(4) 0.3738(3) 0.55281(17) 0.0172(12) Uani 1 1 d .
N2 N 0.5957(3) 0.5348(2) 0.50529(15) 0.0209(12) Uani 1 1 d .
C2 C 0.6645(3) 0.4488(3) 0.53534(18) 0.0185(13) Uani 1 1 d .
N5 N 0.8750 0.3750 0.6209(2) 0.0218(16) Uani 1 2 d S
O5 O 0.8750 0.3750 0.5007(2) 0.053(2) Uani 1 2 d SD
N4 N 0.8310(3) 0.3802(3) 0.68250(15) 0.0239(12) Uani 1 1 d .
C5 C 0.8093(4) 0.3834(3) 0.64594(17) 0.0226(14) Uani 1 1 d .
H5A H 0.7531 0.3909 0.6378 0.027 Uiso 1 1 calc R
O6 O 0.7677(4) 0.3076(3) 0.45192(19) 0.0513(15) Uani 1 1 d G
H6A H 0.7900 0.2670 0.4458 0.077 Uiso 1 1 d G
H6B H 0.7251 0.3004 0.4669 0.077 Uiso 1 1 d G
O7 O 0.3750 0.7590(4) 0.3750 0.074(3) Uani 1 2 d S
N6 N 0.7380(8) 0.3750 0.3750 0.077(4) Uani 1 2 d S
H6C H 0.7718 0.3533 0.3928 0.092 Uiso 0.50 1 calc PR
H6D H 0.7718 0.3967 0.3572 0.092 Uiso 0.50 1 calc PR
C6 C 0.6830(8) 0.4309(8) 0.3945(4) 0.114(5) Uani 1 1 d .
H6E H 0.6566 0.4612 0.3751 0.171 Uiso 1 1 calc R
H6F H 0.7176 0.4604 0.4114 0.171 Uiso 1 1 calc R
H6G H 0.6395 0.4069 0.4095 0.171 Uiso 1 1 calc R
O8 O 0.6250 0.4722(15) 0.6250 0.030(6) Uani 0.25 2 d SP
O9 O 0.6250 0.5988(14) 0.6250 0.071(13) Uani 0.25 2 d SP
H6 H 0.843(4) 0.353(4) 0.4841(16) 0.05(2) Uiso 1 1 d D

loop_
_atom_site_aniso_label
_atom_site_aniso_U_11
_atom_site_aniso_U_22
_atom_site_aniso_U_33
_atom_site_aniso_U_23
_atom_site_aniso_U_13
_atom_site_aniso_U_12
Co1 0.0133(4) 0.0139(4) 0.0243(5) 0.0002(3) 0.0000(3) -0.0022(3)
Co2 0.0171(6) 0.0187(6) 0.0221(6) 0.000 0.000 -0.0015(5)
N3 0.014(2) 0.015(2) 0.033(3) 0.005(2) -0.006(2) -0.004(2)
O4 0.023(2) 0.018(2) 0.042(3) 0.008(2) -0.007(2) -0.0075(18)
C3 0.019(3) 0.011(3) 0.028(3) 0.002(3) 0.000(3) -0.002(2)
C4 0.020(3) 0.017(3) 0.029(3) -0.001(3) 0.000(3) 0.001(3)
O1 0.017(2) 0.019(2) 0.039(3) 0.006(2) 0.001(2) 0.0028(18)
O2 0.020(2) 0.019(2) 0.038(3) 0.009(2) 0.001(2) -0.0030(18)
N1 0.016(2) 0.011(2) 0.028(3) 0.002(2) -0.002(2) -0.0010(19)
O3 0.024(2) 0.020(2) 0.048(3) 0.008(2) -0.014(2) -0.0002(19)
C1 0.016(3) 0.015(3) 0.020(3) 0.001(3) -0.006(3) -0.002(2)
N2 0.014(2) 0.014(2) 0.035(3) 0.006(2) -0.005(2) -0.003(2)
C2 0.014(3) 0.019(3) 0.023(3) 0.002(3) 0.001(3) -0.002(2)
N5 0.020(4) 0.028(4) 0.018(4) 0.000 0.000 0.001(3)
O5 0.056(5) 0.081(6) 0.021(4) 0.000 0.000 -0.044(5)
N4 0.015(2) 0.031(3) 0.026(3) -0.002(3) 0.000(2) 0.003(2)
C5 0.016(3) 0.028(3) 0.023(3) -0.001(3) -0.003(3) 0.004(3)
O6 0.043(3) 0.047(3) 0.064(4) -0.002(3) -0.005(3) -0.015(3)
O7 0.099(7) 0.044(5) 0.078(6) 0.000 0.026(6) 0.000
N6 0.073(8) 0.074(8) 0.082(9) 0.029(8) 0.000 0.000
C6 0.121(11) 0.112(11) 0.110(11) 0.038(9) 0.029(10) 0.030(9)
O8 0.028(13) 0.050(16) 0.011(11) 0.000 -0.004(11) 0.000
O9 0.18(4) 0.021(14) 0.017(13) 0.000 0.02(2) 0.000

loop_
_atom_type_symbol
_atom_type_description
_atom_type_scat_dispersion_real
_atom_type_scat_dispersion_imag
_atom_type_scat_source
C C 0.0033 0.0016 'International Tables Vol C Tables 4.2.6.8 and 6.1.1.4'
H H 0.0000 0.0000 'International Tables Vol C Tables 4.2.6.8 and 6.1.1.4'
Co Co 0.3494 0.9721 'International Tables Vol C Tables 4.2.6.8 and 6.1.1.4'
N N 0.0061 0.0033 'International Tables Vol C Tables 4.2.6.8 and 6.1.1.4'
O O 0.0106 0.0060 'International Tables Vol C Tables 4.2.6.8 and 6.1.1.4'

loop_
_geom_angle_atom_site_label_1
_geom_angle_atom_site_label_2
_geom_angle_atom_site_label_3
_geom_angle
_geom_angle_site_symmetry_1
_geom_angle_site_symmetry_3
N1 Co1 N4 115.3(2) 17_666 20_565
N1 Co1 N3 154.9(2) 17_666 2_665
N4 Co1 N3 89.7(2) 20_565 2_665
N1 Co1 N2 91.41(18) 17_666 .
N4 Co1 N2 88.5(2) 20_565 .
N3 Co1 N2 87.17(18) 2_665 .
N1 Co1 O4 84.57(17) 17_666 2_665
N4 Co1 O4 150.20(19) 20_565 2_665
N3 Co1 O4 73.26(17) 2_665 2_665
N2 Co1 O4 114.23(19) . 2_665
N1 Co1 O2 75.40(17) 17_666 17_666
N4 Co1 O2 85.68(18) 20_565 17_666
N3 Co1 O2 110.29(17) 2_665 17_666
N2 Co1 O2 161.51(18) . 17_666
O4 Co1 O2 77.93(17) 2_665 17_666
N5 Co2 O5 180.000(1) . .
N5 Co2 O3 90.98(13) . 14_655
O5 Co2 O3 89.02(13) . 14_655
N5 Co2 O3 90.98(13) . .
O5 Co2 O3 89.02(13) . .
O3 Co2 O3 178.0(3) 14_655 .
N5 Co2 O1 88.72(12) . .
O5 Co2 O1 91.28(12) . .
O3 Co2 O1 85.80(16) 14_655 .
O3 Co2 O1 94.25(16) . .
N5 Co2 O1 88.72(12) . 14_655
O5 Co2 O1 91.28(12) . 14_655
O3 Co2 O1 94.25(16) 14_655 14_655
O3 Co2 O1 85.80(16) . 14_655
O1 Co2 O1 177.4(2) . 14_655
N2 N3 C3 108.5(5) . .
N2 N3 Co1 132.9(4) . 2_665
C3 N3 Co1 117.2(4) . 2_665
C4 O4 Co1 115.4(4) . 2_665
N3 C3 C2 107.4(5) . .
N3 C3 C4 114.3(5) . .
C2 C3 C4 137.8(6) . .
O3 C4 O4 124.2(6) . .
O3 C4 C3 120.6(5) . .
O4 C4 C3 115.1(5) . .
C1 O1 Co2 140.7(4) . .
C1 O2 Co1 113.7(4) . 17_666
N2 N1 C2 108.7(4) . .
N2 N1 Co1 133.8(4) . 17_666
C2 N1 Co1 116.1(4) . 17_666
C4 O3 Co2 132.2(4) . .
O1 C1 O2 125.4(5) . .
O1 C1 C2 120.0(5) . .
O2 C1 C2 114.6(5) . .
N3 N2 N1 109.1(4) . .
N3 N2 Co1 117.9(3) . .
N1 N2 Co1 132.7(4) . .
N1 C2 C3 106.2(5) . .
N1 C2 C1 116.8(5) . .
C3 C2 C1 136.9(5) . .
C5 N5 C5 100.7(7) . 14_655
C5 N5 Co2 129.7(3) . .
C5 N5 Co2 129.7(3) 14_655 .
Co2 O5 H6 132(5) . .
C5 N4 N4 105.3(3) . 14_655
C5 N4 Co1 128.8(4) . 28_565
N4 N4 Co1 125.84(14) 14_655 28_565
N4 C5 N5 114.3(5) . .
N4 C5 H5A 122.8 . .
N5 C5 H5A 122.8 . .
H6A O6 H6B 109.5 . .
C6 N6 C6 109.9(14) . 7
C6 N6 H6C 109.7 . .
C6 N6 H6C 109.7 7 .
C6 N6 H6D 109.7 . .
C6 N6 H6D 109.7 7 .
H6C N6 H6D 108.2 . .
N6 C6 H6E 109.5 . .
N6 C6 H6F 109.5 . .
H6E C6 H6F 109.5 . .
N6 C6 H6G 109.5 . .
H6E C6 H6G 109.5 . .
H6F C6 H6G 109.5 . .

loop_
_geom_bond_atom_site_label_1
_geom_bond_atom_site_label_2
_geom_bond_distance
_geom_bond_site_symmetry_2
Co1 N1 2.048(5) 17_666
Co1 N4 2.079(5) 20_565
Co1 N3 2.091(5) 2_665
Co1 N2 2.156(5) .
Co1 O4 2.230(4) 2_665
Co1 O2 2.247(4) 17_666
Co2 N5 2.063(7) .
Co2 O5 2.063(7) .
Co2 O3 2.085(4) 14_655
Co2 O3 2.085(4) .
Co2 O1 2.155(4) .
Co2 O1 2.155(4) 14_655
N3 N2 1.321(6) .
N3 C3 1.336(7) .
N3 Co1 2.091(5) 2_665
O4 C4 1.264(7) .
O4 Co1 2.230(4) 2_665
C3 C2 1.381(8) .
C3 C4 1.492(8) .
C4 O3 1.258(7) .
O1 C1 1.241(7) .
O2 C1 1.244(7) .
O2 Co1 2.247(4) 17_666
N1 N2 1.327(6) .
N1 C2 1.343(7) .
N1 Co1 2.048(5) 17_666
C1 C2 1.503(8) .
N5 C5 1.348(7) .
N5 C5 1.348(7) 14_655
O5 H6 0.86(2) .
N4 C5 1.302(8) .
N4 N4 1.387(10) 14_655
N4 Co1 2.079(5) 28_565
C5 H5A 0.9300 .
O6 H6A 0.8498 .
O6 H6B 0.8505 .
N6 C6 1.496(13) .
N6 C6 1.496(13) 7
N6 H6C 0.9000 .
N6 H6D 0.9000 .
C6 H6E 0.9600 .
C6 H6F 0.9600 .
C6 H6G 0.9600 .
O9 O9 0.96(5) 2_665
